data_7058665
loop_
_publ_author_name
'Wei, Qiong'
'Chen, Hong-Ting'
'Liu, Li'
'Zhong, Xin-Xin'
'Wang, Lei'
'Li, Fa-Bao'
'Cong, Heng-Jiang'
'Wong, Wai-Yeung'
'Alamry, Khalid A.'
'Qin, Hai-Mei'

_publ_section_title
;
 Syntheses and photoluminescence of copper(i) halide complexes containing
 dimethylthiophene bidentate phosphine ligands
;
_journal_issue 34
_journal_name_full 'New Journal of Chemistry'
_journal_page_first 13408
_journal_paper_doi 10.1039/C9NJ01417A
_journal_volume 43
_journal_year 2019
_chemical_formula_moiety '2(C60 H52 Cl2 Cu2 P4 S2), C3 H6 O'
_chemical_formula_sum 'C123 H110 Cl4 Cu4 O P8 S4'
_chemical_formula_weight 2376.06
_space_group_crystal_system orthorhombic
_space_group_IT_number 56
_space_group_name_Hall '-P 2ab 2ac'
_space_group_name_H-M_alt 'P c c n'
_symmetry_space_group_name_Hall '-P 2ab 2ac'
_symmetry_space_group_name_H-M 'P c c n'
_atom_sites_solution_hydrogens geom
_atom_sites_solution_primary direct
_atom_sites_solution_secondary difmap
_audit_creation_method SHELXL-2018/3
_audit_update_record
;
2019-07-16 deposited with the CCDC.    2019-07-25 downloaded from the CCDC.
;
_cell_angle_alpha 90
_cell_angle_beta 90
_cell_angle_gamma 90
_cell_formula_units_Z 4
_cell_length_a 22.7717(16)
_cell_length_b 23.2726(15)
_cell_length_c 22.1771(14)
_cell_measurement_reflns_used 9915
_cell_measurement_temperature 299(2)
_cell_measurement_theta_max 27.15
_cell_measurement_theta_min 2.54
_cell_volume 11752.9(13)
_computing_cell_refinement 'Bruker APEX3'
_computing_data_collection 'Bruker APEX3'
_computing_data_reduction 'Bruker SAINT'
_computing_molecular_graphics 'SHELXL-2018/3 (Sheldrick, 2018)'
_computing_publication_material 'SHELXL-2018/3 (Sheldrick, 2018)'
_computing_structure_refinement 'SHELXL-2018/3 (Sheldrick, 2018)'
_computing_structure_solution 'SHELXS-97 (Sheldrick, 1990)'
_diffrn_ambient_temperature 299(2)
_diffrn_measured_fraction_theta_full 0.998
_diffrn_measured_fraction_theta_max 0.993
_diffrn_measurement_device_type 'Bruker Photon-100 CMOS area detector'
_diffrn_measurement_method 'phi and omega scans'
_diffrn_radiation_type MoK\a
_diffrn_radiation_wavelength 0.71073
_diffrn_reflns_av_R_equivalents 0.0470
_diffrn_reflns_av_unetI/netI 0.0261
_diffrn_reflns_Laue_measured_fraction_full 0.998
_diffrn_reflns_Laue_measured_fraction_max 0.993
_diffrn_reflns_limit_h_max 29
_diffrn_reflns_limit_h_min -29
_diffrn_reflns_limit_k_max 30
_diffrn_reflns_limit_k_min -29
_diffrn_reflns_limit_l_max 28
_diffrn_reflns_limit_l_min -28
_diffrn_reflns_number 157148
_diffrn_reflns_point_group_measured_fraction_full 0.998
_diffrn_reflns_point_group_measured_fraction_max 0.993
_diffrn_reflns_theta_full 25.242
_diffrn_reflns_theta_max 27.600
_diffrn_reflns_theta_min 2.503
_diffrn_source 'micro-focus sealed tube'
_exptl_absorpt_coefficient_mu 1.033
_exptl_absorpt_correction_T_max 0.7896
_exptl_absorpt_correction_T_min 0.7202
_exptl_absorpt_correction_type multi-scan
_exptl_absorpt_process_details 'SAINT ver 8.34A; BRUKER SADABS'
_exptl_crystal_colour yellow
_exptl_crystal_density_diffrn 1.343
_exptl_crystal_density_method 'not measured'
_exptl_crystal_description Block
_exptl_crystal_F_000 4896
_exptl_crystal_size_max 0.340
_exptl_crystal_size_mid 0.260
_exptl_crystal_size_min 0.240
_refine_diff_density_max 0.472
_refine_diff_density_min -0.396
_refine_diff_density_rms 0.064
_refine_ls_extinction_method none
_refine_ls_goodness_of_fit_ref 1.111
_refine_ls_hydrogen_treatment constr
_refine_ls_matrix_type full
_refine_ls_number_parameters 650
_refine_ls_number_reflns 13560
_refine_ls_number_restraints 18
_refine_ls_restrained_S_all 1.115
_refine_ls_R_factor_all 0.0752
_refine_ls_R_factor_gt 0.0481
_refine_ls_shift/su_max 0.001
_refine_ls_shift/su_mean 0.000
_refine_ls_structure_factor_coef Fsqd
_refine_ls_weighting_details 'w=1/[\s^2^(Fo^2^)+(0.0498P)^2^+13.3997P] where P=(Fo^2^+2Fc^2^)/3'
_refine_ls_weighting_scheme calc
_refine_ls_wR_factor_gt 0.1177
_refine_ls_wR_factor_ref 0.1314
_reflns_Friedel_coverage 0.000
_reflns_number_gt 9926
_reflns_number_total 13560
_reflns_threshold_expression 'I > 2\s(I)'
_cod_data_source_file c9nj01417a2.cif
_cod_data_source_block 3
_cod_depositor_comments 'Adding full bibliography for 7058664--7058666.cif.'
_cod_database_code 7058665
_shelx_shelxl_version_number 2018/3
_shelx_space_group_comment
;
The symmetry employed for this shelxl refinement is uniquely defined
by the following loop, which should always be used as a source of
symmetry information in preference to the above space-group names.
They are only intended as comments.
;
_shelx_estimated_absorpt_t_min 0.720
_shelx_estimated_absorpt_t_max 0.790

loop_
_space_group_symop_operation_xyz
'x, y, z'
'-x+1/2, -y+1/2, z'
'-x, y+1/2, -z+1/2'
'x+1/2, -y, -z+1/2'
'-x, -y, -z'
'x-1/2, y-1/2, -z'
'x, -y-1/2, z-1/2'
'-x-1/2, y, z-1/2'

loop_
_atom_site_label
_atom_site_type_symbol
_atom_site_fract_x
_atom_site_fract_y
_atom_site_fract_z
_atom_site_U_iso_or_equiv
_atom_site_adp_type
_atom_site_occupancy
_atom_site_site_symmetry_order
_atom_site_calc_flag
_atom_site_refinement_flags_posn
_atom_site_refinement_flags_adp
_atom_site_refinement_flags_occupancy
Cl1 Cl 0.41539(5) 0.31325(4) 0.20795(4) 0.0549(2) Uani 1 1 d . . .
Cl2 Cl 0.41492(4) 0.40821(3) 0.07919(4) 0.04600(19) Uani 1 1 d . . .
Cu1 Cu 0.41752(2) 0.41031(2) 0.18551(2) 0.04204(11) Uani 1 1 d . . .
P1 P 0.49445(3) 0.46121(3) 0.22077(3) 0.03504(17) Uani 1 1 d . . .
C1 C 0.55586(14) 0.47888(14) 0.17157(14) 0.0427(7) Uani 1 1 d . . .
C2 C 0.54179(18) 0.50883(17) 0.11930(16) 0.0567(9) Uani 1 1 d . . .
H2A H 0.503044 0.519516 0.112243 0.068 Uiso 1 1 calc R U .
C3 C 0.5844(2) 0.5229(2) 0.0779(2) 0.0737(13) Uani 1 1 d . . .
H3A H 0.574304 0.543333 0.043352 0.088 Uiso 1 1 calc R U .
C4 C 0.6412(2) 0.5071(2) 0.0871(2) 0.0868(16) Uani 1 1 d . . .
H4A H 0.669980 0.516840 0.059188 0.104 Uiso 1 1 calc R U .
C5 C 0.6558(2) 0.4766(3) 0.1379(2) 0.0912(17) Uani 1 1 d . . .
H5A H 0.694605 0.465498 0.144174 0.109 Uiso 1 1 calc R U .
C6 C 0.61314(17) 0.4621(2) 0.18013(18) 0.0678(11) Uani 1 1 d . . .
H6A H 0.623363 0.441050 0.214188 0.081 Uiso 1 1 calc R U .
C7 C 0.52241(14) 0.43533(13) 0.29250(14) 0.0400(7) Uani 1 1 d . . .
C8 C 0.51352(17) 0.46298(15) 0.34627(15) 0.0527(9) Uani 1 1 d . . .
H8A H 0.497123 0.499574 0.346439 0.063 Uiso 1 1 calc R U .
C9 C 0.5286(2) 0.43723(17) 0.40025(17) 0.0636(10) Uani 1 1 d . . .
H9A H 0.521794 0.456592 0.436270 0.076 Uiso 1 1 calc R U .
C10 C 0.5529(2) 0.3847(2) 0.40147(19) 0.0730(12) Uani 1 1 d . . .
H10A H 0.562883 0.367519 0.437937 0.088 Uiso 1 1 calc R U .
C11 C 0.5627(3) 0.3569(2) 0.3484(2) 0.108(2) Uani 1 1 d . . .
H11A H 0.579937 0.320694 0.348553 0.130 Uiso 1 1 calc R U .
C12 C 0.5474(3) 0.3817(2) 0.2951(2) 0.0870(17) Uani 1 1 d . . .
H12A H 0.554107 0.361710 0.259394 0.104 Uiso 1 1 calc R U .
P2 P 0.35365(4) 0.47316(4) 0.22691(4) 0.04126(19) Uani 1 1 d . . .
C13 C 0.29081(15) 0.49694(15) 0.18290(16) 0.0470(8) Uani 1 1 d . . .
C14 C 0.30166(17) 0.50912(18) 0.12289(18) 0.0604(10) Uani 1 1 d . . .
H14A H 0.339754 0.506404 0.108053 0.072 Uiso 1 1 calc R U .
C15 C 0.2564(2) 0.5254(2) 0.0845(2) 0.0791(13) Uani 1 1 d . . .
H15A H 0.264557 0.534634 0.044550 0.095 Uiso 1 1 calc R U .
C16 C 0.2003(2) 0.5277(2) 0.1052(2) 0.0872(15) Uani 1 1 d . . .
H16A H 0.169916 0.538384 0.079478 0.105 Uiso 1 1 calc R U .
C17 C 0.18860(19) 0.5142(2) 0.1641(3) 0.0883(15) Uani 1 1 d . . .
H17A H 0.150106 0.515258 0.178041 0.106 Uiso 1 1 calc R U .
C18 C 0.23320(17) 0.4992(2) 0.2028(2) 0.0686(11) Uani 1 1 d . . .
H18A H 0.224587 0.490463 0.242755 0.082 Uiso 1 1 calc R U .
C19 C 0.32665(16) 0.45847(17) 0.30283(17) 0.0548(9) Uani 1 1 d . . .
C20 C 0.3372(2) 0.4927(2) 0.35192(18) 0.0753(12) Uani 1 1 d . . .
H20A H 0.357426 0.527092 0.346653 0.090 Uiso 1 1 calc R U .
C21 C 0.3186(3) 0.4775(3) 0.4089(2) 0.1023(19) Uani 1 1 d . . .
H21A H 0.326135 0.501728 0.441372 0.123 Uiso 1 1 calc R U .
C22 C 0.2901(3) 0.4286(3) 0.4175(3) 0.106(2) Uani 1 1 d . . .
H22A H 0.277715 0.418531 0.456078 0.127 Uiso 1 1 calc R U .
C23 C 0.2788(3) 0.3930(3) 0.3706(3) 0.114(2) Uani 1 1 d . . .
H23A H 0.258385 0.358923 0.376884 0.137 Uiso 1 1 calc R U .
C24 C 0.2978(2) 0.4077(2) 0.3124(2) 0.0903(15) Uani 1 1 d . . .
H24A H 0.290756 0.382835 0.280352 0.108 Uiso 1 1 calc R U .
S1 S 0.44113(5) 0.63551(4) 0.25985(4) 0.0547(2) Uani 1 1 d . . .
C25 C 0.46191(13) 0.53068(13) 0.23810(13) 0.0377(7) Uani 1 1 d . . .
C26 C 0.49103(15) 0.58055(14) 0.25015(15) 0.0441(7) Uani 1 1 d . . .
C27 C 0.55466(18) 0.59351(17) 0.2573(2) 0.0644(11) Uani 1 1 d . . .
H27A H 0.559657 0.633688 0.265694 0.097 Uiso 1 1 calc R U .
H27B H 0.570305 0.571335 0.290105 0.097 Uiso 1 1 calc R U .
H27C H 0.575059 0.583868 0.220822 0.097 Uiso 1 1 calc R U .
C28 C 0.39921(14) 0.53682(13) 0.23746(13) 0.0396(7) Uani 1 1 d . . .
C29 C 0.38152(16) 0.59164(15) 0.24855(15) 0.0483(8) Uani 1 1 d . . .
C30 C 0.32081(19) 0.61772(18) 0.2514(2) 0.0708(12) Uani 1 1 d . . .
H30A H 0.323908 0.657978 0.260292 0.106 Uiso 1 1 calc R U .
H30B H 0.301495 0.612702 0.213283 0.106 Uiso 1 1 calc R U .
H30C H 0.298452 0.599055 0.282435 0.106 Uiso 1 1 calc R U .
Cu2 Cu 0.44070(2) 0.31364(2) 0.10589(2) 0.04041(11) Uani 1 1 d . . .
P3 P 0.53326(3) 0.28571(3) 0.08237(3) 0.03615(17) Uani 1 1 d . . .
C31 C 0.59736(14) 0.29148(13) 0.13132(15) 0.0409(7) Uani 1 1 d . . .
C32 C 0.65139(17) 0.3138(2) 0.1139(2) 0.0681(11) Uani 1 1 d . . .
H32A H 0.657206 0.326312 0.074482 0.082 Uiso 1 1 calc R U .
C33 C 0.69640(19) 0.3172(2) 0.1556(3) 0.0856(15) Uani 1 1 d . . .
H33A H 0.732241 0.332865 0.143982 0.103 Uiso 1 1 calc R U .
C34 C 0.6895(2) 0.29827(19) 0.2129(2) 0.0732(12) Uani 1 1 d . . .
H34A H 0.720563 0.300419 0.240087 0.088 Uiso 1 1 calc R U .
C35 C 0.63685(19) 0.27604(17) 0.23059(18) 0.0625(10) Uani 1 1 d . . .
H35A H 0.632021 0.262475 0.269725 0.075 Uiso 1 1 calc R U .
C36 C 0.59035(16) 0.27369(14) 0.18999(16) 0.0482(8) Uani 1 1 d . . .
H36A H 0.554064 0.259914 0.202696 0.058 Uiso 1 1 calc R U .
C37 C 0.55676(14) 0.31673(14) 0.01143(15) 0.0427(7) Uani 1 1 d . . .
C38 C 0.5641(2) 0.28691(19) -0.04044(18) 0.0760(14) Uani 1 1 d . . .
H38A H 0.559812 0.247177 -0.040294 0.091 Uiso 1 1 calc R U .
C39 C 0.5780(3) 0.3148(2) -0.0936(2) 0.111(2) Uani 1 1 d . . .
H39A H 0.581914 0.294023 -0.129205 0.133 Uiso 1 1 calc R U .
C40 C 0.5859(3) 0.3730(2) -0.0936(2) 0.0918(17) Uani 1 1 d . . .
H40A H 0.596614 0.391654 -0.129015 0.110 Uiso 1 1 calc R U .
C41 C 0.5782(2) 0.40381(17) -0.04210(19) 0.0663(11) Uani 1 1 d . . .
H41A H 0.583449 0.443436 -0.042369 0.080 Uiso 1 1 calc R U .
C42 C 0.56272(17) 0.37628(16) 0.01028(17) 0.0543(9) Uani 1 1 d . . .
H42A H 0.556165 0.397497 0.045170 0.065 Uiso 1 1 calc R U .
P4 P 0.40608(3) 0.23835(3) 0.05267(4) 0.03681(18) Uani 1 1 d . . .
C43 C 0.40152(15) 0.24792(14) -0.02852(14) 0.0449(7) Uani 1 1 d . . .
C44 C 0.4093(2) 0.20347(18) -0.06943(18) 0.0684(11) Uani 1 1 d . . .
H44A H 0.415968 0.166302 -0.055654 0.082 Uiso 1 1 calc R U .
C45 C 0.4071(3) 0.2144(2) -0.13049(19) 0.0911(17) Uani 1 1 d . . .
H45A H 0.413159 0.184643 -0.157812 0.109 Uiso 1 1 calc R U .
C46 C 0.3961(3) 0.2686(2) -0.1510(2) 0.108(2) Uani 1 1 d . . .
H46A H 0.393616 0.275581 -0.192260 0.130 Uiso 1 1 calc R U .
C47 C 0.3887(3) 0.3126(2) -0.1112(2) 0.112(2) Uani 1 1 d . . .
H47A H 0.381840 0.349585 -0.125459 0.135 Uiso 1 1 calc R U .
C48 C 0.3914(2) 0.30260(18) -0.04968(17) 0.0728(13) Uani 1 1 d . . .
H48A H 0.386402 0.332820 -0.022725 0.087 Uiso 1 1 calc R U .
C49 C 0.33956(15) 0.20134(14) 0.07574(17) 0.0472(8) Uani 1 1 d . . .
C50 C 0.29434(16) 0.18724(17) 0.0376(2) 0.0627(10) Uani 1 1 d . . .
H50A H 0.297183 0.194918 -0.003408 0.075 Uiso 1 1 calc R U .
C51 C 0.24380(19) 0.1612(2) 0.0612(3) 0.0859(16) Uani 1 1 d . . .
H51A H 0.213185 0.151365 0.035403 0.103 Uiso 1 1 calc R U .
C52 C 0.2389(3) 0.1501(2) 0.1204(3) 0.1029(19) Uani 1 1 d . . .
H52A H 0.204986 0.133256 0.135636 0.124 Uiso 1 1 calc R U .
C53 C 0.2842(3) 0.1637(3) 0.1582(3) 0.122(2) Uani 1 1 d . . .
H53A H 0.281311 0.154860 0.198958 0.147 Uiso 1 1 calc R U .
C54 C 0.3343(2) 0.1903(2) 0.1368(2) 0.0866(15) Uani 1 1 d . . .
H54A H 0.364156 0.200804 0.163189 0.104 Uiso 1 1 calc R U .
S2 S 0.53348(4) 0.09974(4) 0.06799(4) 0.0492(2) Uani 1 1 d . . .
C55 C 0.52446(14) 0.20851(13) 0.06985(13) 0.0373(6) Uani 1 1 d . . .
C56 C 0.56621(15) 0.16619(14) 0.07290(15) 0.0433(7) Uani 1 1 d . . .
C57 C 0.63137(17) 0.16856(17) 0.0792(2) 0.0634(10) Uani 1 1 d . . .
H57A H 0.646900 0.130215 0.079831 0.095 Uiso 1 1 calc R U .
H57B H 0.647793 0.189235 0.045771 0.095 Uiso 1 1 calc R U .
H57C H 0.641369 0.187761 0.116135 0.095 Uiso 1 1 calc R U .
C58 C 0.46563(14) 0.18648(13) 0.06091(14) 0.0383(7) Uani 1 1 d . . .
C59 C 0.46399(15) 0.12732(14) 0.05880(15) 0.0457(7) Uani 1 1 d . . .
C60 C 0.41407(18) 0.08640(15) 0.0502(2) 0.0670(11) Uani 1 1 d . . .
H60A H 0.428589 0.047682 0.051118 0.101 Uiso 1 1 calc R U .
H60B H 0.385948 0.091615 0.082012 0.101 Uiso 1 1 calc R U .
H60C H 0.395613 0.093626 0.012055 0.101 Uiso 1 1 calc R U .
O1 O 0.750000 0.250000 0.3456(5) 0.255(6) Uani 1 2 d S TU P
C61 C 0.750000 0.250000 0.3977(7) 0.156(4) Uani 1 2 d S TU P
C62 C 0.7391(7) 0.3038(6) 0.4273(7) 0.301(8) Uani 1 1 d . U .
H62A H 0.740255 0.298265 0.470231 0.452 Uiso 1 1 calc R U .
H62B H 0.768730 0.331014 0.415817 0.452 Uiso 1 1 calc R U .
H62C H 0.701192 0.317959 0.415817 0.452 Uiso 1 1 calc R U .

loop_
_atom_site_aniso_label
_atom_site_aniso_U_11
_atom_site_aniso_U_22
_atom_site_aniso_U_33
_atom_site_aniso_U_23
_atom_site_aniso_U_13
_atom_site_aniso_U_12
Cl1 0.0871(7) 0.0442(4) 0.0334(4) 0.0037(3) 0.0090(4) -0.0091(4)
Cl2 0.0631(5) 0.0392(4) 0.0357(4) 0.0022(3) 0.0002(4) 0.0004(3)
Cu1 0.0435(2) 0.0407(2) 0.0419(2) -0.00787(17) -0.00001(17) -0.00203(16)
P1 0.0349(4) 0.0360(4) 0.0342(4) -0.0042(3) 0.0004(3) 0.0013(3)
C1 0.0404(17) 0.0493(18) 0.0385(17) -0.0106(14) 0.0037(13) -0.0056(14)
C2 0.060(2) 0.060(2) 0.050(2) 0.0040(18) 0.0071(17) -0.0027(18)
C3 0.094(4) 0.071(3) 0.056(2) 0.000(2) 0.020(2) -0.020(2)
C4 0.080(3) 0.108(4) 0.072(3) -0.018(3) 0.034(3) -0.039(3)
C5 0.046(2) 0.147(5) 0.081(3) -0.017(3) 0.018(2) -0.008(3)
C6 0.047(2) 0.102(3) 0.054(2) -0.003(2) 0.0040(18) 0.008(2)
C7 0.0403(17) 0.0402(16) 0.0395(17) -0.0020(13) 0.0005(13) 0.0012(13)
C8 0.075(3) 0.0424(18) 0.0411(19) 0.0001(15) 0.0028(17) 0.0049(17)
C9 0.094(3) 0.057(2) 0.040(2) -0.0009(17) 0.003(2) -0.004(2)
C10 0.102(4) 0.072(3) 0.045(2) 0.011(2) -0.010(2) 0.009(3)
C11 0.181(6) 0.071(3) 0.073(3) 0.007(3) -0.016(4) 0.063(4)
C12 0.146(5) 0.066(3) 0.050(2) -0.007(2) -0.007(3) 0.051(3)
P2 0.0361(4) 0.0455(5) 0.0422(4) -0.0011(4) 0.0043(3) 0.0027(3)
C13 0.0406(17) 0.0478(19) 0.053(2) -0.0016(16) 0.0019(15) 0.0033(14)
C14 0.049(2) 0.073(3) 0.060(2) 0.008(2) 0.0004(18) 0.0082(18)
C15 0.075(3) 0.101(4) 0.062(3) 0.015(2) -0.009(2) 0.016(3)
C16 0.061(3) 0.112(4) 0.088(4) 0.005(3) -0.023(3) 0.015(3)
C17 0.039(2) 0.124(4) 0.102(4) 0.000(3) -0.008(2) 0.012(2)
C18 0.047(2) 0.094(3) 0.065(3) 0.000(2) 0.0058(19) 0.007(2)
C19 0.047(2) 0.065(2) 0.052(2) 0.0131(18) 0.0081(16) 0.0116(17)
C20 0.081(3) 0.096(3) 0.049(2) 0.004(2) 0.013(2) 0.001(3)
C21 0.110(4) 0.145(6) 0.052(3) 0.016(3) 0.019(3) 0.025(4)
C22 0.092(4) 0.144(6) 0.080(4) 0.054(4) 0.029(3) 0.037(4)
C23 0.105(5) 0.121(5) 0.115(5) 0.061(4) 0.025(4) -0.005(4)
C24 0.092(4) 0.091(4) 0.088(4) 0.027(3) 0.012(3) -0.010(3)
S1 0.0739(6) 0.0361(4) 0.0542(5) -0.0081(4) -0.0005(5) 0.0058(4)
C25 0.0409(16) 0.0380(16) 0.0341(15) -0.0008(13) 0.0027(13) 0.0023(13)
C26 0.0531(19) 0.0389(17) 0.0403(17) -0.0038(14) -0.0003(15) 0.0000(14)
C27 0.066(3) 0.053(2) 0.074(3) -0.009(2) -0.003(2) -0.0133(19)
C28 0.0433(17) 0.0418(17) 0.0336(16) -0.0006(13) 0.0016(13) 0.0055(13)
C29 0.057(2) 0.0466(19) 0.0418(18) -0.0040(15) 0.0043(15) 0.0109(15)
C30 0.066(3) 0.062(2) 0.084(3) -0.019(2) 0.001(2) 0.028(2)
Cu2 0.0465(2) 0.0381(2) 0.0366(2) -0.00461(16) 0.00259(17) -0.00391(16)
P3 0.0382(4) 0.0357(4) 0.0346(4) 0.0007(3) 0.0012(3) -0.0065(3)
C31 0.0408(17) 0.0373(16) 0.0447(18) -0.0021(14) -0.0025(14) -0.0055(13)
C32 0.049(2) 0.088(3) 0.068(3) 0.014(2) -0.0044(19) -0.018(2)
C33 0.045(2) 0.104(4) 0.107(4) 0.008(3) -0.020(2) -0.023(2)
C34 0.064(3) 0.068(3) 0.087(3) -0.005(2) -0.032(2) 0.004(2)
C35 0.077(3) 0.055(2) 0.056(2) -0.0002(18) -0.018(2) 0.008(2)
C36 0.053(2) 0.0434(18) 0.0479(19) -0.0010(15) -0.0066(16) -0.0018(15)
C37 0.0488(18) 0.0397(17) 0.0394(17) 0.0020(14) -0.0008(14) -0.0047(14)
C38 0.130(4) 0.054(2) 0.044(2) -0.0043(18) 0.021(2) -0.015(2)
C39 0.226(7) 0.065(3) 0.042(2) -0.006(2) 0.031(3) -0.020(4)
C40 0.155(5) 0.073(3) 0.048(2) 0.020(2) 0.021(3) -0.015(3)
C41 0.093(3) 0.048(2) 0.058(2) 0.0125(18) 0.005(2) -0.015(2)
C42 0.068(2) 0.0457(19) 0.049(2) 0.0045(16) 0.0066(17) -0.0065(17)
P4 0.0388(4) 0.0358(4) 0.0358(4) -0.0018(3) -0.0022(3) -0.0052(3)
C43 0.0544(19) 0.0433(17) 0.0368(16) -0.0052(14) -0.0008(14) -0.0035(15)
C44 0.097(3) 0.056(2) 0.052(2) -0.0090(19) -0.004(2) 0.005(2)
C45 0.155(5) 0.075(3) 0.043(2) -0.017(2) 0.004(3) -0.006(3)
C46 0.197(7) 0.089(4) 0.039(2) 0.000(2) -0.002(3) 0.003(4)
C47 0.217(8) 0.072(3) 0.048(3) 0.011(2) -0.010(3) 0.012(4)
C48 0.124(4) 0.054(2) 0.040(2) -0.0034(18) -0.002(2) 0.008(2)
C49 0.0429(18) 0.0389(17) 0.060(2) -0.0014(15) 0.0011(16) -0.0049(14)
C50 0.045(2) 0.057(2) 0.086(3) -0.008(2) -0.0065(19) -0.0064(17)
C51 0.041(2) 0.063(3) 0.153(5) -0.009(3) -0.010(3) -0.0057(19)
C52 0.074(4) 0.087(4) 0.147(6) 0.005(4) 0.036(4) -0.032(3)
C53 0.116(5) 0.140(6) 0.110(5) 0.029(4) 0.032(4) -0.060(4)
C54 0.081(3) 0.107(4) 0.072(3) 0.017(3) 0.009(2) -0.040(3)
S2 0.0619(5) 0.0358(4) 0.0500(5) 0.0019(4) -0.0032(4) 0.0040(4)
C55 0.0429(17) 0.0365(15) 0.0324(15) 0.0020(13) 0.0014(13) -0.0045(13)
C56 0.0484(19) 0.0410(17) 0.0404(17) 0.0017(14) 0.0023(14) 0.0017(14)
C57 0.049(2) 0.058(2) 0.083(3) -0.004(2) 0.001(2) 0.0074(17)
C58 0.0449(17) 0.0345(15) 0.0354(16) -0.0002(13) 0.0006(13) -0.0038(13)
C59 0.0530(19) 0.0370(16) 0.0470(19) 0.0018(14) -0.0036(15) -0.0033(14)
C60 0.061(2) 0.0385(19) 0.102(3) -0.005(2) -0.014(2) -0.0079(17)
O1 0.345(14) 0.274(12) 0.147(8) 0.000 0.000 0.040(10)
C61 0.168(8) 0.176(8) 0.122(7) 0.000 0.000 0.013(7)
C62 0.323(15) 0.262(13) 0.319(14) -0.092(11) 0.083(12) 0.030(12)

loop_
_atom_type_symbol
_atom_type_description
_atom_type_scat_dispersion_real
_atom_type_scat_dispersion_imag
_atom_type_scat_source
C C 0.0033 0.0016 'International Tables Vol C Tables 4.2.6.8 and 6.1.1.4'
H H 0.0000 0.0000 'International Tables Vol C Tables 4.2.6.8 and 6.1.1.4'
O O 0.0106 0.0060 'International Tables Vol C Tables 4.2.6.8 and 6.1.1.4'
P P 0.1023 0.0942 'International Tables Vol C Tables 4.2.6.8 and 6.1.1.4'
S S 0.1246 0.1234 'International Tables Vol C Tables 4.2.6.8 and 6.1.1.4'
Cl Cl 0.1484 0.1585 'International Tables Vol C Tables 4.2.6.8 and 6.1.1.4'
Cu Cu 0.3201 1.2651 'International Tables Vol C Tables 4.2.6.8 and 6.1.1.4'

loop_
_geom_angle_atom_site_label_1
_geom_angle_atom_site_label_2
_geom_angle_atom_site_label_3
_geom_angle
_geom_angle_site_symmetry_1
_geom_angle_site_symmetry_3
Cu1 Cl1 Cu2 77.44(3) . .
Cu2 Cl2 Cu1 76.21(3) . .
P1 Cu1 P2 91.09(3) . .
P1 Cu1 Cl1 117.04(4) . .
P2 Cu1 Cl1 122.10(4) . .
P1 Cu1 Cl2 112.15(3) . .
P2 Cu1 Cl2 113.81(3) . .
Cl1 Cu1 Cl2 101.21(3) . .
P1 Cu1 Cu2 118.43(3) . .
P2 Cu1 Cu2 149.88(3) . .
Cl1 Cu1 Cu2 51.62(2) . .
Cl2 Cu1 Cu2 51.81(2) . .
C7 P1 C25 104.62(14) . .
C7 P1 C1 109.29(15) . .
C25 P1 C1 103.81(15) . .
C7 P1 Cu1 113.70(11) . .
C25 P1 Cu1 102.93(10) . .
C1 P1 Cu1 120.50(10) . .
C6 C1 C2 118.4(3) . .
C6 C1 P1 125.6(3) . .
C2 C1 P1 115.8(3) . .
C3 C2 C1 120.9(4) . .
C3 C2 H2A 119.5 . .
C1 C2 H2A 119.5 . .
C4 C3 C2 120.3(5) . .
C4 C3 H3A 119.8 . .
C2 C3 H3A 119.8 . .
C3 C4 C5 119.6(4) . .
C3 C4 H4A 120.2 . .
C5 C4 H4A 120.2 . .
C4 C5 C6 120.5(5) . .
C4 C5 H5A 119.7 . .
C6 C5 H5A 119.7 . .
C1 C6 C5 120.1(4) . .
C1 C6 H6A 119.9 . .
C5 C6 H6A 119.9 . .
C8 C7 C12 116.9(3) . .
C8 C7 P1 123.7(3) . .
C12 C7 P1 118.9(3) . .
C7 C8 C9 120.9(3) . .
C7 C8 H8A 119.5 . .
C9 C8 H8A 119.5 . .
C10 C9 C8 121.0(4) . .
C10 C9 H9A 119.5 . .
C8 C9 H9A 119.5 . .
C9 C10 C11 118.8(4) . .
C9 C10 H10A 120.6 . .
C11 C10 H10A 120.6 . .
C12 C11 C10 120.6(4) . .
C12 C11 H11A 119.7 . .
C10 C11 H11A 119.7 . .
C11 C12 C7 121.8(4) . .
C11 C12 H12A 119.1 . .
C7 C12 H12A 119.1 . .
C13 P2 C28 105.62(15) . .
C13 P2 C19 106.69(16) . .
C28 P2 C19 103.04(17) . .
C13 P2 Cu1 119.06(12) . .
C28 P2 Cu1 102.23(10) . .
C19 P2 Cu1 118.10(12) . .
C14 C13 C18 117.9(3) . .
C14 C13 P2 116.0(3) . .
C18 C13 P2 125.9(3) . .
C13 C14 C15 120.9(4) . .
C13 C14 H14A 119.5 . .
C15 C14 H14A 119.5 . .
C16 C15 C14 120.1(4) . .
C16 C15 H15A 120.0 . .
C14 C15 H15A 120.0 . .
C15 C16 C17 119.7(4) . .
C15 C16 H16A 120.1 . .
C17 C16 H16A 120.1 . .
C16 C17 C18 120.7(4) . .
C16 C17 H17A 119.6 . .
C18 C17 H17A 119.6 . .
C17 C18 C13 120.7(4) . .
C17 C18 H18A 119.7 . .
C13 C18 H18A 119.7 . .
C24 C19 C20 117.6(4) . .
C24 C19 P2 117.8(4) . .
C20 C19 P2 124.4(3) . .
C19 C20 C21 121.7(5) . .
C19 C20 H20A 119.2 . .
C21 C20 H20A 119.2 . .
C22 C21 C20 120.2(6) . .
C22 C21 H21A 119.9 . .
C20 C21 H21A 119.9 . .
C21 C22 C23 120.5(5) . .
C21 C22 H22A 119.8 . .
C23 C22 H22A 119.8 . .
C22 C23 C24 120.0(6) . .
C22 C23 H23A 120.0 . .
C24 C23 H23A 120.0 . .
C19 C24 C23 120.0(6) . .
C19 C24 H24A 120.0 . .
C23 C24 H24A 120.0 . .
C29 S1 C26 93.54(16) . .
C26 C25 C28 113.7(3) . .
C26 C25 P1 126.9(2) . .
C28 C25 P1 119.4(2) . .
C25 C26 C27 131.8(3) . .
C25 C26 S1 109.6(3) . .
C27 C26 S1 118.5(3) . .
C26 C27 H27A 109.5 . .
C26 C27 H27B 109.5 . .
H27A C27 H27B 109.5 . .
C26 C27 H27C 109.5 . .
H27A C27 H27C 109.5 . .
H27B C27 H27C 109.5 . .
C29 C28 C25 112.7(3) . .
C29 C28 P2 128.1(3) . .
C25 C28 P2 119.1(2) . .
C28 C29 C30 130.9(4) . .
C28 C29 S1 110.5(3) . .
C30 C29 S1 118.6(3) . .
C29 C30 H30A 109.5 . .
C29 C30 H30B 109.5 . .
H30A C30 H30B 109.5 . .
C29 C30 H30C 109.5 . .
H30A C30 H30C 109.5 . .
H30B C30 H30C 109.5 . .
P4 Cu2 P3 88.96(3) . .
P4 Cu2 Cl1 114.71(3) . .
P3 Cu2 Cl1 116.84(4) . .
P4 Cu2 Cl2 120.51(3) . .
P3 Cu2 Cl2 116.24(3) . .
Cl1 Cu2 Cl2 100.71(3) . .
P4 Cu2 Cu1 148.81(3) . .
P3 Cu2 Cu1 122.03(3) . .
Cl1 Cu2 Cu1 50.94(2) . .
Cl2 Cu2 Cu1 51.98(2) . .
C37 P3 C31 104.54(15) . .
C37 P3 C55 106.98(14) . .
C31 P3 C55 104.50(14) . .
C37 P3 Cu2 111.11(11) . .
C31 P3 Cu2 125.88(11) . .
C55 P3 Cu2 102.40(10) . .
C36 C31 C32 118.6(3) . .
C36 C31 P3 116.6(2) . .
C32 C31 P3 124.7(3) . .
C33 C32 C31 119.4(4) . .
C33 C32 H32A 120.3 . .
C31 C32 H32A 120.3 . .
C34 C33 C32 121.6(4) . .
C34 C33 H33A 119.2 . .
C32 C33 H33A 119.2 . .
C33 C34 C35 119.6(4) . .
C33 C34 H34A 120.2 . .
C35 C34 H34A 120.2 . .
C34 C35 C36 119.9(4) . .
C34 C35 H35A 120.1 . .
C36 C35 H35A 120.1 . .
C31 C36 C35 120.8(4) . .
C31 C36 H36A 119.6 . .
C35 C36 H36A 119.6 . .
C38 C37 C42 118.8(3) . .
C38 C37 P3 124.8(3) . .
C42 C37 P3 116.2(3) . .
C37 C38 C39 120.8(4) . .
C37 C38 H38A 119.6 . .
C39 C38 H38A 119.6 . .
C40 C39 C38 119.7(4) . .
C40 C39 H39A 120.2 . .
C38 C39 H39A 120.2 . .
C41 C40 C39 120.4(4) . .
C41 C40 H40A 119.8 . .
C39 C40 H40A 119.8 . .
C40 C41 C42 119.9(4) . .
C40 C41 H41A 120.1 . .
C42 C41 H41A 120.1 . .
C41 C42 C37 120.3(4) . .
C41 C42 H42A 119.8 . .
C37 C42 H42A 119.8 . .
C49 P4 C43 106.83(16) . .
C49 P4 C58 106.14(15) . .
C43 P4 C58 102.87(15) . .
C49 P4 Cu2 120.84(12) . .
C43 P4 Cu2 116.32(11) . .
C58 P4 Cu2 101.65(10) . .
C48 C43 C44 119.2(3) . .
C48 C43 P4 117.5(3) . .
C44 C43 P4 123.3(3) . .
C45 C44 C43 120.0(4) . .
C45 C44 H44A 120.0 . .
C43 C44 H44A 120.0 . .
C46 C45 C44 120.3(4) . .
C46 C45 H45A 119.9 . .
C44 C45 H45A 119.9 . .
C47 C46 C45 120.1(4) . .
C47 C46 H46A 120.0 . .
C45 C46 H46A 120.0 . .
C46 C47 C48 120.5(5) . .
C46 C47 H47A 119.8 . .
C48 C47 H47A 119.8 . .
C43 C48 C47 119.9(4) . .
C43 C48 H48A 120.0 . .
C47 C48 H48A 120.0 . .
C50 C49 C54 119.6(4) . .
C50 C49 P4 124.5(3) . .
C54 C49 P4 115.8(3) . .
C49 C50 C51 119.4(5) . .
C49 C50 H50A 120.3 . .
C51 C50 H50A 120.3 . .
C52 C51 C50 121.0(5) . .
C52 C51 H51A 119.5 . .
C50 C51 H51A 119.5 . .
C51 C52 C53 119.5(5) . .
C51 C52 H52A 120.2 . .
C53 C52 H52A 120.2 . .
C52 C53 C54 121.1(6) . .
C52 C53 H53A 119.4 . .
C54 C53 H53A 119.4 . .
C53 C54 C49 119.4(5) . .
C53 C54 H54A 120.3 . .
C49 C54 H54A 120.3 . .
C59 S2 C56 94.06(16) . .
C56 C55 C58 113.2(3) . .
C56 C55 P3 128.5(2) . .
C58 C55 P3 118.0(2) . .
C55 C56 C57 131.9(3) . .
C55 C56 S2 110.0(2) . .
C57 C56 S2 118.1(3) . .
C56 C57 H57A 109.5 . .
C56 C57 H57B 109.5 . .
H57A C57 H57B 109.5 . .
C56 C57 H57C 109.5 . .
H57A C57 H57C 109.5 . .
H57B C57 H57C 109.5 . .
C59 C58 C55 112.5(3) . .
C59 C58 P4 129.6(3) . .
C55 C58 P4 117.8(2) . .
C58 C59 C60 131.4(3) . .
C58 C59 S2 110.1(3) . .
C60 C59 S2 118.5(3) . .
C59 C60 H60A 109.5 . .
C59 C60 H60B 109.5 . .
H60A C60 H60B 109.5 . .
C59 C60 H60C 109.5 . .
H60A C60 H60C 109.5 . .
H60B C60 H60C 109.5 . .
O1 C61 C62 117.3(9) . 2_655
O1 C61 C62 117.3(9) . .
C62 C61 C62 125.5(17) 2_655 .
C61 C62 H62A 109.5 . .
C61 C62 H62B 109.5 . .
H62A C62 H62B 109.5 . .
C61 C62 H62C 109.5 . .
H62A C62 H62C 109.5 . .
H62B C62 H62C 109.5 . .

loop_
_geom_bond_atom_site_label_1
_geom_bond_atom_site_label_2
_geom_bond_distance
_geom_bond_site_symmetry_2
Cl1 Cu1 2.3134(9) .
Cl1 Cu2 2.3356(9) .
Cl2 Cu2 2.3536(9) .
Cl2 Cu1 2.3590(9) .
Cu1 P1 2.2547(9) .
Cu1 P2 2.2579(9) .
Cu1 Cu2 2.9081(5) .
P1 C7 1.816(3) .
P1 C25 1.819(3) .
P1 C1 1.821(3) .
C1 C6 1.375(5) .
C1 C2 1.390(5) .
C2 C3 1.376(5) .
C2 H2A 0.9300 .
C3 C4 1.361(7) .
C3 H3A 0.9300 .
C4 C5 1.372(7) .
C4 H4A 0.9300 .
C5 C6 1.391(6) .
C5 H5A 0.9300 .
C6 H6A 0.9300 .
C7 C8 1.370(5) .
C7 C12 1.374(5) .
C8 C9 1.382(5) .
C8 H8A 0.9300 .
C9 C10 1.343(6) .
C9 H9A 0.9300 .
C10 C11 1.361(7) .
C10 H10A 0.9300 .
C11 C12 1.360(6) .
C11 H11A 0.9300 .
C12 H12A 0.9300 .
P2 C13 1.818(3) .
P2 C28 1.824(3) .
P2 C19 1.825(4) .
C13 C14 1.383(5) .
C13 C18 1.385(5) .
C14 C15 1.389(6) .
C14 H14A 0.9300 .
C15 C16 1.360(7) .
C15 H15A 0.9300 .
C16 C17 1.369(7) .
C16 H16A 0.9300 .
C17 C18 1.375(6) .
C17 H17A 0.9300 .
C18 H18A 0.9300 .
C19 C24 1.370(6) .
C19 C20 1.371(6) .
C20 C21 1.378(6) .
C20 H20A 0.9300 .
C21 C22 1.327(9) .
C21 H21A 0.9300 .
C22 C23 1.354(9) .
C22 H22A 0.9300 .
C23 C24 1.402(8) .
C23 H23A 0.9300 .
C24 H24A 0.9300 .
S1 C29 1.717(4) .
S1 C26 1.724(3) .
C25 C26 1.363(4) .
C25 C28 1.435(4) .
C26 C27 1.489(5) .
C27 H27A 0.9600 .
C27 H27B 0.9600 .
C27 H27C 0.9600 .
C28 C29 1.360(4) .
C29 C30 1.511(5) .
C30 H30A 0.9600 .
C30 H30B 0.9600 .
C30 H30C 0.9600 .
Cu2 P4 2.2549(9) .
Cu2 P3 2.2666(9) .
P3 C37 1.812(3) .
P3 C31 1.824(3) .
P3 C55 1.829(3) .
C31 C36 1.375(5) .
C31 C32 1.390(5) .
C32 C33 1.383(6) .
C32 H32A 0.9300 .
C33 C34 1.355(7) .
C33 H33A 0.9300 .
C34 C35 1.364(6) .
C34 H34A 0.9300 .
C35 C36 1.391(5) .
C35 H35A 0.9300 .
C36 H36A 0.9300 .
C37 C38 1.354(5) .
C37 C42 1.393(5) .
C38 C39 1.382(6) .
C38 H38A 0.9300 .
C39 C40 1.367(7) .
C39 H39A 0.9300 .
C40 C41 1.360(6) .
C40 H40A 0.9300 .
C41 C42 1.373(5) .
C41 H41A 0.9300 .
C42 H42A 0.9300 .
P4 C49 1.816(3) .
P4 C43 1.817(3) .
P4 C58 1.825(3) .
C43 C48 1.376(5) .
C43 C44 1.387(5) .
C44 C45 1.379(6) .
C44 H44A 0.9300 .
C45 C46 1.366(7) .
C45 H45A 0.9300 .
C46 C47 1.361(7) .
C46 H46A 0.9300 .
C47 C48 1.386(6) .
C47 H47A 0.9300 .
C48 H48A 0.9300 .
C49 C50 1.372(5) .
C49 C54 1.383(6) .
C50 C51 1.402(6) .
C50 H50A 0.9300 .
C51 C52 1.344(8) .
C51 H51A 0.9300 .
C52 C53 1.365(9) .
C52 H52A 0.9300 .
C53 C54 1.382(7) .
C53 H53A 0.9300 .
C54 H54A 0.9300 .
S2 C59 1.720(4) .
S2 C56 1.720(3) .
C55 C56 1.371(4) .
C55 C58 1.448(4) .
C56 C57 1.491(5) .
C57 H57A 0.9600 .
C57 H57B 0.9600 .
C57 H57C 0.9600 .
C58 C59 1.378(4) .
C59 C60 1.495(5) .
C60 H60A 0.9600 .
C60 H60B 0.9600 .
C60 H60C 0.9600 .
O1 C61 1.155(14) .
C61 C62 1.435(12) 2_655
C61 C62 1.435(12) .
C62 H62A 0.9600 .
C62 H62B 0.9600 .
C62 H62C 0.9600 .

loop_
_geom_hbond_atom_site_label_D
_geom_hbond_atom_site_label_H
_geom_hbond_atom_site_label_A
_geom_hbond_distance_DH
_geom_hbond_distance_HA
_geom_hbond_distance_DA
_geom_hbond_angle_DHA
_geom_hbond_site_symmetry_A
_geom_hbond_publ_flag
C14 H14A Cl2 0.93 2.93 3.620(4) 132.5 . yes
C36 H36A S1 0.93 3.01 3.478(4) 112.5 3_645 yes
C48 H48A Cl2 0.93 2.93 3.807(4) 156.9 . yes

loop_
_geom_torsion_atom_site_label_1
_geom_torsion_atom_site_label_2
_geom_torsion_atom_site_label_3
_geom_torsion_atom_site_label_4
_geom_torsion
C7 P1 C1 C6 15.4(4)
C25 P1 C1 C6 126.6(3)
Cu1 P1 C1 C6 -119.1(3)
C7 P1 C1 C2 -168.9(3)
C25 P1 C1 C2 -57.7(3)
Cu1 P1 C1 C2 56.7(3)
C6 C1 C2 C3 -1.9(6)
P1 C1 C2 C3 -177.9(3)
C1 C2 C3 C4 0.7(7)
C2 C3 C4 C5 0.4(8)
C3 C4 C5 C6 -0.4(8)
C2 C1 C6 C5 1.9(6)
P1 C1 C6 C5 177.5(4)
C4 C5 C6 C1 -0.7(8)
C25 P1 C7 C8 5.5(3)
C1 P1 C7 C8 116.1(3)
Cu1 P1 C7 C8 -106.1(3)
C25 P1 C7 C12 176.8(4)
C1 P1 C7 C12 -72.5(4)
Cu1 P1 C7 C12 65.3(4)
C12 C7 C8 C9 -0.8(6)
P1 C7 C8 C9 170.7(3)
C7 C8 C9 C10 0.7(7)
C8 C9 C10 C11 0.1(8)
C9 C10 C11 C12 -0.8(10)
C10 C11 C12 C7 0.7(10)
C8 C7 C12 C11 0.1(8)
P1 C7 C12 C11 -171.9(5)
C28 P2 C13 C14 72.3(3)
C19 P2 C13 C14 -178.5(3)
Cu1 P2 C13 C14 -41.7(3)
C28 P2 C13 C18 -113.4(4)
C19 P2 C13 C18 -4.2(4)
Cu1 P2 C13 C18 132.6(3)
C18 C13 C14 C15 2.5(6)
P2 C13 C14 C15 177.3(4)
C13 C14 C15 C16 -2.1(7)
C14 C15 C16 C17 0.3(8)
C15 C16 C17 C18 1.0(9)
C16 C17 C18 C13 -0.5(8)
C14 C13 C18 C17 -1.3(7)
P2 C13 C18 C17 -175.5(4)
C13 P2 C19 C24 78.7(4)
C28 P2 C19 C24 -170.3(4)
Cu1 P2 C19 C24 -58.6(4)
C13 P2 C19 C20 -106.6(4)
C28 P2 C19 C20 4.4(4)
Cu1 P2 C19 C20 116.1(3)
C24 C19 C20 C21 -1.2(7)
P2 C19 C20 C21 -176.0(4)
C19 C20 C21 C22 0.5(8)
C20 C21 C22 C23 -0.1(9)
C21 C22 C23 C24 0.6(10)
C20 C19 C24 C23 1.7(7)
P2 C19 C24 C23 176.8(4)
C22 C23 C24 C19 -1.4(9)
C7 P1 C25 C26 74.2(3)
C1 P1 C25 C26 -40.4(3)
Cu1 P1 C25 C26 -166.7(3)
C7 P1 C25 C28 -108.4(3)
C1 P1 C25 C28 137.0(2)
Cu1 P1 C25 C28 10.6(3)
C28 C25 C26 C27 177.5(4)
P1 C25 C26 C27 -5.0(6)
C28 C25 C26 S1 -0.7(3)
P1 C25 C26 S1 176.80(18)
C29 S1 C26 C25 0.6(3)
C29 S1 C26 C27 -177.9(3)
C26 C25 C28 C29 0.5(4)
P1 C25 C28 C29 -177.2(2)
C26 C25 C28 P2 -176.0(2)
P1 C25 C28 P2 6.3(3)
C13 P2 C28 C29 39.2(3)
C19 P2 C28 C29 -72.5(3)
Cu1 P2 C28 C29 164.4(3)
C13 P2 C28 C25 -144.8(2)
C19 P2 C28 C25 103.4(3)
Cu1 P2 C28 C25 -19.6(3)
C25 C28 C29 C30 179.1(4)
P2 C28 C29 C30 -4.7(6)
C25 C28 C29 S1 -0.1(4)
P2 C28 C29 S1 176.09(19)
C26 S1 C29 C28 -0.3(3)
C26 S1 C29 C30 -179.6(3)
C37 P3 C31 C36 176.4(3)
C55 P3 C31 C36 -71.3(3)
Cu2 P3 C31 C36 46.1(3)
C37 P3 C31 C32 -1.7(4)
C55 P3 C31 C32 110.5(3)
Cu2 P3 C31 C32 -132.0(3)
C36 C31 C32 C33 0.3(6)
P3 C31 C32 C33 178.4(4)
C31 C32 C33 C34 1.3(8)
C32 C33 C34 C35 -1.0(8)
C33 C34 C35 C36 -0.9(7)
C32 C31 C36 C35 -2.2(5)
P3 C31 C36 C35 179.5(3)
C34 C35 C36 C31 2.5(6)
C31 P3 C37 C38 112.3(4)
C55 P3 C37 C38 1.8(4)
Cu2 P3 C37 C38 -109.2(4)
C31 P3 C37 C42 -73.2(3)
C55 P3 C37 C42 176.3(3)
Cu2 P3 C37 C42 65.3(3)
C42 C37 C38 C39 0.7(8)
P3 C37 C38 C39 175.2(5)
C37 C38 C39 C40 1.7(10)
C38 C39 C40 C41 -2.3(10)
C39 C40 C41 C42 0.3(9)
C40 C41 C42 C37 2.2(7)
C38 C37 C42 C41 -2.7(6)
P3 C37 C42 C41 -177.6(3)
C49 P4 C43 C48 108.0(4)
C58 P4 C43 C48 -140.5(3)
Cu2 P4 C43 C48 -30.4(4)
C49 P4 C43 C44 -73.9(4)
C58 P4 C43 C44 37.6(4)
Cu2 P4 C43 C44 147.8(3)
C48 C43 C44 C45 0.3(7)
P4 C43 C44 C45 -177.8(4)
C43 C44 C45 C46 -1.4(9)
C44 C45 C46 C47 1.7(11)
C45 C46 C47 C48 -1.0(11)
C44 C43 C48 C47 0.4(8)
P4 C43 C48 C47 178.7(5)
C46 C47 C48 C43 -0.1(10)
C43 P4 C49 C50 -3.3(4)
C58 P4 C49 C50 -112.6(3)
Cu2 P4 C49 C50 132.8(3)
C43 P4 C49 C54 -179.4(3)
C58 P4 C49 C54 71.3(4)
Cu2 P4 C49 C54 -43.4(4)
C54 C49 C50 C51 -0.9(6)
P4 C49 C50 C51 -176.9(3)
C49 C50 C51 C52 0.4(7)
C50 C51 C52 C53 -0.9(9)
C51 C52 C53 C54 2.1(11)
C52 C53 C54 C49 -2.6(10)
C50 C49 C54 C53 2.0(8)
P4 C49 C54 C53 178.3(5)
C37 P3 C55 C56 85.6(3)
C31 P3 C55 C56 -24.9(3)
Cu2 P3 C55 C56 -157.5(3)
C37 P3 C55 C58 -100.8(3)
C31 P3 C55 C58 148.7(2)
Cu2 P3 C55 C58 16.1(2)
C58 C55 C56 C57 177.4(4)
P3 C55 C56 C57 -8.8(6)
C58 C55 C56 S2 -2.5(3)
P3 C55 C56 S2 171.40(19)
C59 S2 C56 C55 2.2(3)
C59 S2 C56 C57 -177.6(3)
C56 C55 C58 C59 1.5(4)
P3 C55 C58 C59 -173.1(2)
C56 C55 C58 P4 -177.3(2)
P3 C55 C58 P4 8.1(3)
C49 P4 C58 C59 26.2(4)
C43 P4 C58 C59 -85.8(3)
Cu2 P4 C58 C59 153.4(3)
C49 P4 C58 C55 -155.2(2)
C43 P4 C58 C55 92.7(3)
Cu2 P4 C58 C55 -28.0(2)
C55 C58 C59 C60 -179.7(4)
P4 C58 C59 C60 -1.1(6)
C55 C58 C59 S2 0.3(4)
P4 C58 C59 S2 178.88(19)
C56 S2 C59 C58 -1.4(3)
C56 S2 C59 C60 178.5(3)
